data_1559843
loop_
_publ_author_name
'Guo, Shaoxing'
'Chen, Pengyun'
'Song, Limei'
'Guo, Ping'
'Gao, Jianhua'

_publ_section_title
;
 A new mixed-anion phosphate Cs2Bi2Sr(P2O7)(PO4)2: Synthesis,
 characterization, structure and its Eu3+-activated luminescence
;
_journal_name_full 'Journal of Solid State Chemistry'
_journal_page_first 121411
_journal_paper_doi 10.1016/j.jssc.2020.121411
_journal_volume 288
_journal_year 2020
_chemical_formula_sum 'Bi4 Cs4 O30 P8 Sr2'
_chemical_formula_weight 2270.56
_space_group_IT_number 14
_space_group_name_Hall '-P 2ybc'
_space_group_name_H-M_alt 'P 1 21/c 1'
_symmetry_cell_setting monoclinic
_symmetry_space_group_name_H-M 'P 1 21/c 1'
_atom_sites_solution_hydrogens none
_atom_sites_solution_primary direct
_atom_sites_solution_secondary difmap
_audit_block_doi 10.25505/fiz.icsd.cc23sl1k
_audit_creation_method SHELXL-97
_audit_update_record
;
2019-10-18 deposited with the CCDC.	2020-12-21 downloaded from the CCDC.
;
_cell_angle_alpha 90.00
_cell_angle_beta 90.160(8)
_cell_angle_gamma 90.00
_cell_formula_units_Z 2
_cell_length_a 17.708(10)
_cell_length_b 9.156(5)
_cell_length_c 9.221(5)
_cell_measurement_reflns_used 25
_cell_measurement_temperature 296(2)
_cell_measurement_theta_max 26.42
_cell_measurement_theta_min 1.15
_cell_volume 1495.0(14)
_computing_structure_refinement 'SHELXL-97 (Sheldrick, 1997)'
_computing_structure_solution 'SHELXS-97 (Sheldrick, 1990)'
_diffrn_ambient_temperature 296(2)
_diffrn_measured_fraction_theta_full 0.989
_diffrn_measured_fraction_theta_max 0.989
_diffrn_measurement_device_type 'Brucher SMART APEX CCD'
_diffrn_measurement_method omega
_diffrn_radiation_monochromator graphite
_diffrn_radiation_source 'fine-focus sealed tube'
_diffrn_radiation_type MoK\a
_diffrn_radiation_wavelength 0.71073
_diffrn_reflns_av_R_equivalents 0.0572
_diffrn_reflns_av_sigmaI/netI 0.0703
_diffrn_reflns_limit_h_max 18
_diffrn_reflns_limit_h_min -22
_diffrn_reflns_limit_k_max 11
_diffrn_reflns_limit_k_min -8
_diffrn_reflns_limit_l_max 11
_diffrn_reflns_limit_l_min -10
_diffrn_reflns_number 8230
_diffrn_reflns_theta_full 26.42
_diffrn_reflns_theta_max 26.42
_diffrn_reflns_theta_min 1.15
_exptl_absorpt_coefficient_mu 32.344
_exptl_absorpt_correction_T_max 0.3
_exptl_absorpt_correction_T_min 0.1
_exptl_absorpt_correction_type empirical
_exptl_absorpt_process_details 'SADABS (Sheldrick, 1996)'
_exptl_crystal_colour colorless
_exptl_crystal_density_diffrn 5.044
_exptl_crystal_density_method 'not measured'
_exptl_crystal_description prism
_exptl_crystal_F_000 1976.0
_exptl_crystal_size_max 0.2
_exptl_crystal_size_mid 0.18
_exptl_crystal_size_min 0.16
_refine_diff_density_max 2.363
_refine_diff_density_min -2.956
_refine_diff_density_rms 0.403
_refine_ls_extinction_coef 0.00051(5)
_refine_ls_extinction_expression Fc^*^=kFc[1+0.001xFc^2^\l^3^/sin(2\q)]^-1/4^
_refine_ls_extinction_method SHELXL
_refine_ls_goodness_of_fit_ref 1.034
_refine_ls_hydrogen_treatment none
_refine_ls_matrix_type full
_refine_ls_number_parameters 219
_refine_ls_number_reflns 3036
_refine_ls_number_restraints 144
_refine_ls_restrained_S_all 1.020
_refine_ls_R_factor_all 0.0427
_refine_ls_R_factor_gt 0.0380
_refine_ls_shift/su_max 0.001
_refine_ls_shift/su_mean 0.000
_refine_ls_structure_factor_coef Fsqd
_refine_ls_weighting_details 'calc w=1/[\s^2^(Fo^2^)+(0.0263P)^2^+0.0000P] where P=(Fo^2^+2Fc^2^)/3'
_refine_ls_weighting_scheme calc
_refine_ls_wR_factor_gt 0.0866
_refine_ls_wR_factor_ref 0.0892
_reflns_number_gt 2742
_reflns_number_total 3036
_reflns_threshold_expression >2sigma(I)
_cod_data_source_file 1960038.cif
_cod_data_source_block xb2064
_cod_original_sg_symbol_H-M P21/c
_cod_database_code 1559843

loop_
_symmetry_equiv_pos_as_xyz
'x, y, z'
'-x, y+1/2, -z+1/2'
'-x, -y, -z'
'x, -y-1/2, z-1/2'

loop_
_atom_site_label
_atom_site_type_symbol
_atom_site_fract_x
_atom_site_fract_y
_atom_site_fract_z
_atom_site_U_iso_or_equiv
_atom_site_adp_type
_atom_site_occupancy
_atom_site_symmetry_multiplicity
_atom_site_calc_flag
_atom_site_refinement_flags
_atom_site_disorder_assembly
_atom_site_disorder_group
Bi1 Bi 0.60993(3) 0.82944(5) 0.40074(7) 0.00517(15) Uani 1 1 d U . .
Bi2 Bi 0.89497(3) 0.84810(5) 0.39005(6) 0.00533(15) Uani 1 1 d U . .
Cs1 Cs 0.10013(6) 0.65788(9) 0.48642(11) 0.0127(2) Uani 1 1 d U . .
Cs2 Cs 0.39152(6) 0.67162(9) 0.49113(11) 0.0133(2) Uani 1 1 d U . .
Sr Sr 0.25590(7) 1.00695(13) 0.29657(14) 0.0050(3) Uani 1 1 d U . .
P1 P 0.7439(2) 0.8570(4) 0.1022(4) 0.0055(7) Uani 1 1 d U . .
P2 P 0.4643(2) 1.0527(4) 0.2980(4) 0.0045(8) Uani 1 1 d U . .
P3 P 0.7624(2) 1.1012(4) 0.3134(4) 0.0052(7) Uani 1 1 d U . .
P4 P 0.9518(2) 0.9564(4) 0.7001(4) 0.0041(7) Uani 1 1 d U . .
O1 O 0.3957(6) 0.9556(10) 0.3179(11) 0.012(2) Uani 1 1 d U . .
O2 O 0.6781(6) 0.7668(12) 0.1555(11) 0.014(2) Uani 1 1 d U . .
O3 O 0.4755(6) 1.1553(10) 0.4290(13) 0.013(3) Uani 1 1 d U . .
O4 O 0.8799(6) 1.0303(11) 0.6616(12) 0.019(3) Uani 1 1 d U . .
O5 O 0.7370(5) 1.2538(11) 0.2909(11) 0.013(2) Uani 1 1 d U . .
O6 O 0.9448(6) 0.8672(10) 0.8402(11) 0.007(2) Uani 1 1 d U . .
O7 O 0.7235(6) 1.0223(11) 0.4389(11) 0.014(2) Uani 1 1 d U . .
O8 O 0.8169(6) 0.7930(12) 0.1500(12) 0.020(3) Uani 1 1 d U . .
O9 O 0.9751(6) 0.8590(10) 0.5696(12) 0.009(2) Uani 1 1 d U . .
O10 O 0.4574(6) 1.1421(10) 0.1561(11) 0.007(2) Uani 1 1 d U . .
O11 O 0.7389(6) 0.8789(11) -0.0574(11) 0.019(3) Uani 1 1 d U . .
O12 O 1.0151(6) 1.0690(11) 0.7322(11) 0.012(2) Uani 1 1 d U . .
O13 O 0.7360(6) 1.0183(11) 0.1670(11) 0.012(2) Uani 1 1 d U . .
O14 O 0.8472(5) 1.0810(11) 0.3207(11) 0.013(2) Uani 1 1 d U . .
O15 O 0.5378(6) 0.9697(12) 0.2740(12) 0.016(3) Uani 1 1 d U . .

loop_
_atom_site_aniso_label
_atom_site_aniso_U_11
_atom_site_aniso_U_22
_atom_site_aniso_U_33
_atom_site_aniso_U_23
_atom_site_aniso_U_13
_atom_site_aniso_U_12
Bi1 0.0039(3) 0.0038(3) 0.0078(3) -0.0008(2) -0.0001(3) -0.0005(2)
Bi2 0.0039(3) 0.0045(3) 0.0076(3) -0.0007(2) 0.0012(2) 0.0001(2)
Cs1 0.0118(5) 0.0123(4) 0.0139(5) -0.0004(3) 0.0006(4) 0.0007(4)
Cs2 0.0108(4) 0.0145(5) 0.0148(5) 0.0005(3) 0.0019(4) -0.0037(4)
Sr 0.0044(5) 0.0050(5) 0.0056(5) 0.0010(4) 0.0008(6) -0.0009(5)
P1 0.0061(10) 0.0048(10) 0.0055(10) 0.0002(8) 0.0003(9) 0.0002(9)
P2 0.0039(10) 0.0045(11) 0.0050(11) 0.0005(9) 0.0014(8) 0.0007(8)
P3 0.0050(11) 0.0050(10) 0.0057(10) -0.0004(8) 0.0005(8) 0.0003(8)
P4 0.0046(10) 0.0036(11) 0.0041(10) 0.0000(9) 0.0002(8) -0.0011(8)
O1 0.012(2) 0.012(2) 0.012(2) 0.0004(10) 0.0001(10) -0.0004(10)
O2 0.014(3) 0.014(3) 0.014(3) 0.0006(10) 0.0004(10) -0.0006(10)
O3 0.013(3) 0.014(3) 0.013(3) -0.0002(10) 0.0001(10) 0.0001(10)
O4 0.018(3) 0.018(3) 0.019(3) 0.0001(10) 0.0001(10) 0.0000(10)
O5 0.014(2) 0.013(2) 0.014(2) 0.0000(10) 0.0001(10) 0.0001(10)
O6 0.007(2) 0.007(2) 0.007(2) 0.0001(10) -0.0001(10) -0.0001(10)
O7 0.014(3) 0.013(3) 0.014(3) 0.0004(10) 0.0004(10) -0.0004(10)
O8 0.020(3) 0.020(3) 0.020(3) -0.0003(10) -0.0004(10) 0.0005(10)
O9 0.009(3) 0.009(3) 0.009(3) -0.0004(10) 0.0001(10) -0.0001(10)
O10 0.008(2) 0.008(2) 0.007(2) 0.0003(10) 0.0003(10) 0.0006(10)
O11 0.019(3) 0.019(3) 0.018(3) 0.0003(10) 0.0002(10) 0.0001(10)
O12 0.012(2) 0.012(2) 0.012(3) 0.0000(10) 0.0005(10) -0.0004(10)
O13 0.013(3) 0.012(3) 0.012(3) -0.0001(10) 0.0000(10) 0.0002(10)
O14 0.013(3) 0.013(3) 0.013(3) -0.0001(10) -0.0002(10) -0.0002(10)
O15 0.016(3) 0.016(3) 0.016(3) 0.0001(10) 0.0004(10) 0.0005(10)

loop_
_atom_type_symbol
_atom_type_description
_atom_type_scat_dispersion_real
_atom_type_scat_dispersion_imag
_atom_type_scat_source
O O 0.0106 0.0060 'International Tables Vol C Tables 4.2.6.8 and 6.1.1.4'
Bi Bi -4.1077 10.2566 'International Tables Vol C Tables 4.2.6.8 and 6.1.1.4'
P P 0.1023 0.0942 'International Tables Vol C Tables 4.2.6.8 and 6.1.1.4'
Sr Sr -1.5307 3.2498 'International Tables Vol C Tables 4.2.6.8 and 6.1.1.4'
Cs Cs -0.3680 2.1192 'International Tables Vol C Tables 4.2.6.8 and 6.1.1.4'

loop_
_audit_author_name
_audit_author_address
'Jianhua Gao'
; Northwest University
China
;

loop_
_citation_id
_citation_doi
_citation_year
1 10.1016/j.jssc.2020.121411 2020

loop_
_geom_angle_atom_site_label_1
_geom_angle_atom_site_label_2
_geom_angle_atom_site_label_3
_geom_angle
_geom_angle_site_symmetry_1
_geom_angle_site_symmetry_3
O10 Bi1 O15 90.9(4) 2_645 .
O10 Bi1 O3 80.9(4) 2_645 3_676
O15 Bi1 O3 86.6(4) . 3_676
O10 Bi1 O2 82.7(4) 2_645 .
O15 Bi1 O2 86.4(4) . .
O3 Bi1 O2 162.0(4) 3_676 .
O10 Bi1 O7 164.8(3) 2_645 .
O15 Bi1 O7 97.0(4) . .
O3 Bi1 O7 112.4(3) 3_676 .
O2 Bi1 O7 84.9(3) . .
O10 Bi1 Sr 143.6(3) 2_645 3_676
O15 Bi1 Sr 120.8(3) . 3_676
O3 Bi1 Sr 83.4(3) 3_676 3_676
O2 Bi1 Sr 114.4(2) . 3_676
O7 Bi1 Sr 38.2(2) . 3_676
O10 Bi1 Sr 69.4(3) 2_645 2_645
O15 Bi1 Sr 121.2(3) . 2_645
O3 Bi1 Sr 138.4(3) 3_676 2_645
O2 Bi1 Sr 38.2(2) . 2_645
O7 Bi1 Sr 95.4(2) . 2_645
Sr Bi1 Sr 103.43(5) 3_676 2_645
O10 Bi1 Cs2 42.9(3) 2_645 .
O15 Bi1 Cs2 76.6(3) . .
O3 Bi1 Cs2 40.8(3) 3_676 .
O2 Bi1 Cs2 121.3(2) . .
O7 Bi1 Cs2 152.0(2) . .
Sr Bi1 Cs2 122.69(4) 3_676 .
Sr Bi1 Cs2 111.39(4) 2_645 .
O10 Bi1 Cs2 145.8(3) 2_645 3_676
O15 Bi1 Cs2 61.9(3) . 3_676
O3 Bi1 Cs2 77.3(2) 3_676 3_676
O2 Bi1 Cs2 113.5(2) . 3_676
O7 Bi1 Cs2 48.5(2) . 3_676
Sr Bi1 Cs2 58.88(2) 3_676 3_676
Sr Bi1 Cs2 141.39(3) 2_645 3_676
Cs2 Bi1 Cs2 106.69(2) . 3_676
O10 Bi1 Cs2 43.1(3) 2_645 3_666
O15 Bi1 Cs2 134.0(3) . 3_666
O3 Bi1 Cs2 84.6(3) 3_676 3_666
O2 Bi1 Cs2 88.4(2) . 3_666
O7 Bi1 Cs2 128.0(2) . 3_666
Sr Bi1 Cs2 102.94(3) 3_676 3_666
Sr Bi1 Cs2 53.80(3) 2_645 3_666
Cs2 Bi1 Cs2 67.50(3) . 3_666
Cs2 Bi1 Cs2 155.42(3) 3_676 3_666
O12 Bi2 O9 84.1(4) 3_776 .
O12 Bi2 O6 84.7(4) 3_776 4_575
O9 Bi2 O6 86.5(4) . 4_575
O12 Bi2 O14 78.5(4) 3_776 .
O9 Bi2 O14 113.1(4) . .
O6 Bi2 O14 152.3(4) 4_575 .
O12 Bi2 O8 90.9(4) 3_776 .
O9 Bi2 O8 168.0(3) . .
O6 Bi2 O8 82.2(3) 4_575 .
O14 Bi2 O8 76.3(3) . .
O12 Bi2 P4 97.5(3) 3_776 .
O9 Bi2 P4 26.0(3) . .
O6 Bi2 P4 109.8(3) 4_575 .
O14 Bi2 P4 94.2(3) . .
O8 Bi2 P4 165.8(3) . .
O12 Bi2 Cs1 66.3(3) 3_776 1_655
O9 Bi2 Cs1 44.3(3) . 1_655
O6 Bi2 Cs1 46.8(3) 4_575 1_655
O14 Bi2 Cs1 138.4(2) . 1_655
O8 Bi2 Cs1 123.8(2) . 1_655
P4 Bi2 Cs1 70.26(7) . 1_655
O12 Bi2 Sr 138.5(3) 3_776 3_676
O9 Bi2 Sr 82.9(3) . 3_676
O6 Bi2 Sr 133.4(3) 4_575 3_676
O14 Bi2 Sr 70.9(3) . 3_676
O8 Bi2 Sr 107.8(3) . 3_676
P4 Bi2 Sr 58.61(8) . 3_676
Cs1 Bi2 Sr 123.53(4) 1_655 3_676
O12 Bi2 Cs1 48.6(3) 3_776 2_655
O9 Bi2 Cs1 123.0(3) . 2_655
O6 Bi2 Cs1 113.3(3) 4_575 2_655
O14 Bi2 Cs1 39.9(3) . 2_655
O8 Bi2 Cs1 59.1(2) . 2_655
P4 Bi2 Cs1 119.40(8) . 2_655
Cs1 Bi2 Cs1 114.52(3) 1_655 2_655
Sr Bi2 Cs1 110.49(4) 3_676 2_655
O12 Bi2 Cs1 76.5(3) 3_776 3_676
O9 Bi2 Cs1 76.0(2) . 3_676
O6 Bi2 Cs1 155.4(3) 4_575 3_676
O14 Bi2 Cs1 37.2(2) . 3_676
O8 Bi2 Cs1 113.4(2) . 3_676
P4 Bi2 Cs1 58.23(7) . 3_676
Cs1 Bi2 Cs1 109.94(3) 1_655 3_676
Sr Bi2 Cs1 62.12(2) 3_676 3_676
Cs1 Bi2 Cs1 64.87(3) 2_655 3_676
O9 Cs1 O14 127.4(3) 1_455 2_645
O9 Cs1 O6 59.6(3) 1_455 4_475
O14 Cs1 O6 81.5(3) 2_645 4_475
O9 Cs1 O14 66.5(3) 1_455 3_676
O14 Cs1 O14 127.7(3) 2_645 3_676
O6 Cs1 O14 125.0(3) 4_475 3_676
O9 Cs1 O4 68.9(3) 1_455 3_676
O14 Cs1 O4 77.0(3) 2_645 3_676
O6 Cs1 O4 88.8(3) 4_475 3_676
O14 Cs1 O4 61.6(3) 3_676 3_676
O9 Cs1 O6 101.5(3) 1_455 2_646
O14 Cs1 O6 110.3(3) 2_645 2_646
O6 Cs1 O6 86.2(3) 4_475 2_646
O14 Cs1 O6 115.2(3) 3_676 2_646
O4 Cs1 O6 170.4(3) 3_676 2_646
O9 Cs1 O12 60.3(3) 1_455 2_646
O14 Cs1 O12 146.5(3) 2_645 2_646
O6 Cs1 O12 77.2(3) 4_475 2_646
O14 Cs1 O12 85.9(3) 3_676 2_646
O4 Cs1 O12 127.5(3) 3_676 2_646
O6 Cs1 O12 43.2(2) 2_646 2_646
O9 Cs1 O4 92.4(3) 1_455 2_646
O14 Cs1 O4 139.2(3) 2_645 2_646
O6 Cs1 O4 118.3(3) 4_475 2_646
O14 Cs1 O4 72.2(3) 3_676 2_646
O4 Cs1 O4 133.8(3) 3_676 2_646
O6 Cs1 O4 43.8(2) 2_646 2_646
O12 Cs1 O4 42.7(3) 2_646 2_646
O9 Cs1 O12 102.8(3) 1_455 4_475
O14 Cs1 O12 51.1(3) 2_645 4_475
O6 Cs1 O12 43.3(2) 4_475 4_475
O14 Cs1 O12 166.3(3) 3_676 4_475
O4 Cs1 O12 107.2(3) 3_676 4_475
O6 Cs1 O12 74.5(2) 2_646 4_475
O12 Cs1 O12 96.4(2) 2_646 4_475
O4 Cs1 O12 118.2(2) 2_646 4_475
O9 Cs1 O13 162.4(3) 1_455 2_645
O14 Cs1 O13 44.2(2) 2_645 2_645
O6 Cs1 O13 122.8(2) 4_475 2_645
O14 Cs1 O13 105.4(2) 3_676 2_645
O4 Cs1 O13 93.5(3) 3_676 2_645
O6 Cs1 O13 96.1(2) 2_646 2_645
O12 Cs1 O13 136.5(2) 2_646 2_645
O4 Cs1 O13 100.0(2) 2_646 2_645
O12 Cs1 O13 82.3(2) 4_475 2_645
O9 Cs1 P4 85.3(2) 1_455 2_646
O14 Cs1 P4 135.5(2) 2_645 2_646
O6 Cs1 P4 94.86(19) 4_475 2_646
O14 Cs1 P4 90.7(2) 3_676 2_646
O4 Cs1 P4 147.5(2) 3_676 2_646
O6 Cs1 P4 25.58(18) 2_646 2_646
O12 Cs1 P4 25.65(18) 2_646 2_646
O4 Cs1 P4 24.36(19) 2_646 2_646
O12 Cs1 P4 97.23(19) 4_475 2_646
O13 Cs1 P4 111.02(17) 2_645 2_646
O9 Cs1 O5 107.9(3) 1_455 3_676
O14 Cs1 O5 109.3(2) 2_645 3_676
O6 Cs1 O5 167.4(2) 4_475 3_676
O14 Cs1 O5 43.2(2) 3_676 3_676
O4 Cs1 O5 87.4(3) 3_676 3_676
O6 Cs1 O5 95.8(2) 2_646 3_676
O12 Cs1 O5 95.7(2) 2_646 3_676
O4 Cs1 O5 57.7(2) 2_646 3_676
O12 Cs1 O5 149.1(2) 4_475 3_676
O13 Cs1 O5 69.4(2) 2_645 3_676
P4 Cs1 O5 82.08(18) 2_646 3_676
O3 Cs2 O10 56.5(3) 3_676 2_645
O3 Cs2 O13 165.6(3) 3_676 2_645
O10 Cs2 O13 113.7(3) 2_645 2_645
O3 Cs2 O1 69.5(3) 3_676 .
O10 Cs2 O1 79.5(3) 2_645 .
O13 Cs2 O1 99.3(3) 2_645 .
O3 Cs2 O5 107.9(3) 3_676 3_676
O10 Cs2 O5 163.9(3) 2_645 3_676
O13 Cs2 O5 82.4(3) 2_645 3_676
O1 Cs2 O5 99.8(3) . 3_676
O3 Cs2 O1 86.8(3) 3_676 4_576
O10 Cs2 O1 111.7(3) 2_645 4_576
O13 Cs2 O1 107.3(3) 2_645 4_576
O1 Cs2 O1 142.6(2) . 4_576
O5 Cs2 O1 59.5(3) 3_676 4_576
O3 Cs2 O15 100.5(3) 3_676 2_645
O10 Cs2 O15 44.0(3) 2_645 2_645
O13 Cs2 O15 70.7(3) 2_645 2_645
O1 Cs2 O15 94.6(3) . 2_645
O5 Cs2 O15 151.2(3) 3_676 2_645
O1 Cs2 O15 118.6(3) 4_576 2_645
O3 Cs2 O10 94.0(3) 3_676 4_576
O10 Cs2 O10 79.9(3) 2_645 4_576
O13 Cs2 O10 94.4(3) 2_645 4_576
O1 Cs2 O10 158.5(3) . 4_576
O5 Cs2 O10 98.3(3) 3_676 4_576
O1 Cs2 O10 44.1(2) 4_576 4_576
O15 Cs2 O10 74.5(3) 2_645 4_576
O3 Cs2 O7 89.3(3) 3_676 3_676
O10 Cs2 O7 131.9(3) 2_645 3_676
O13 Cs2 O7 91.5(2) 2_645 3_676
O1 Cs2 O7 55.5(3) . 3_676
O5 Cs2 O7 44.3(3) 3_676 3_676
O1 Cs2 O7 97.3(2) 4_576 3_676
O15 Cs2 O7 143.0(3) 2_645 3_676
O10 Cs2 O7 140.9(2) 4_576 3_676
O3 Cs2 O5 125.8(3) 3_676 2_645
O10 Cs2 O5 105.0(3) 2_645 2_645
O13 Cs2 O5 42.8(3) 2_645 2_645
O1 Cs2 O5 56.6(3) . 2_645
O5 Cs2 O5 87.6(2) 3_676 2_645
O1 Cs2 O5 140.9(2) 4_576 2_645
O15 Cs2 O5 79.6(3) 2_645 2_645
O10 Cs2 O5 135.9(2) 4_576 2_645
O7 Cs2 O5 66.0(2) 3_676 2_645
O3 Cs2 O11 151.3(3) 3_676 2_645
O10 Cs2 O11 125.6(3) 2_645 2_645
O13 Cs2 O11 42.0(3) 2_645 2_645
O1 Cs2 O11 137.8(3) . 2_645
O5 Cs2 O11 65.3(3) 3_676 2_645
O1 Cs2 O11 65.5(2) 4_576 2_645
O15 Cs2 O11 87.3(3) 2_645 2_645
O10 Cs2 O11 61.4(2) 4_576 2_645
O7 Cs2 O11 100.9(2) 3_676 2_645
O5 Cs2 O11 82.6(2) 2_645 2_645
O3 Cs2 P2 80.3(2) 3_676 4_576
O10 Cs2 P2 89.3(2) 2_645 4_576
O13 Cs2 P2 111.5(2) 2_645 4_576
O1 Cs2 P2 149.1(2) . 4_576
O5 Cs2 P2 83.3(2) 3_676 4_576
O1 Cs2 P2 23.86(18) 4_576 4_576
O15 Cs2 P2 97.0(2) 2_645 4_576
O10 Cs2 P2 24.54(18) 4_576 4_576
O7 Cs2 P2 119.89(19) 3_676 4_576
O5 Cs2 P2 153.89(17) 2_645 4_576
O11 Cs2 P2 71.38(19) 2_645 4_576
O11 Sr O5 96.0(4) 3_675 2_645
O11 Sr O4 103.9(4) 3_675 3_676
O5 Sr O4 88.4(3) 2_645 3_676
O11 Sr O7 158.2(4) 3_675 3_676
O5 Sr O7 102.3(3) 2_645 3_676
O4 Sr O7 88.4(4) 3_676 3_676
O11 Sr O1 96.3(4) 3_675 .
O5 Sr O1 78.4(3) 2_645 .
O4 Sr O1 156.9(3) 3_676 .
O7 Sr O1 76.2(3) 3_676 .
O11 Sr O2 75.7(3) 3_675 2_655
O5 Sr O2 150.1(3) 2_645 2_655
O4 Sr O2 121.5(3) 3_676 2_655
O7 Sr O2 82.6(3) 3_676 2_655
O1 Sr O2 74.1(3) . 2_655
O11 Sr O8 77.8(3) 3_675 2_655
O5 Sr O8 155.7(3) 2_645 2_655
O4 Sr O8 70.8(3) 3_676 2_655
O7 Sr O8 89.7(3) 3_676 2_655
O1 Sr O8 125.3(3) . 2_655
O2 Sr O8 51.6(3) 2_655 2_655
O11 Sr P1 80.9(3) 3_675 2_655
O5 Sr P1 175.8(2) 2_645 2_655
O4 Sr P1 95.1(3) 3_676 2_655
O7 Sr P1 80.1(2) 3_676 2_655
O1 Sr P1 99.0(2) . 2_655
O2 Sr P1 26.3(2) 2_655 2_655
O8 Sr P1 26.4(2) 2_655 2_655
O11 Sr P4 90.5(3) 3_675 3_676
O5 Sr P4 98.0(2) 2_645 3_676
O4 Sr P4 15.7(3) 3_676 3_676
O7 Sr P4 98.4(2) 3_676 3_676
O1 Sr P4 172.6(2) . 3_676
O2 Sr P4 110.5(2) 2_655 3_676
O8 Sr P4 59.0(2) 2_655 3_676
P1 Sr P4 84.88(9) 2_655 3_676
O11 Sr P2 85.1(3) 3_675 .
O5 Sr P2 93.2(2) 2_645 .
O4 Sr P2 170.6(3) 3_676 .
O7 Sr P2 82.2(2) 3_676 .
O1 Sr P2 17.7(2) . .
O2 Sr P2 57.9(2) 2_655 .
O8 Sr P2 109.4(2) 2_655 .
P1 Sr P2 83.72(9) 2_655 .
P4 Sr P2 168.30(8) 3_676 .
O11 Sr P3 169.7(3) 3_675 3_676
O5 Sr P3 94.1(3) 2_645 3_676
O4 Sr P3 74.1(3) 3_676 3_676
O7 Sr P3 16.2(2) 3_676 3_676
O1 Sr P3 87.9(2) . 3_676
O2 Sr P3 96.6(2) 2_655 3_676
O8 Sr P3 92.0(2) 2_655 3_676
P1 Sr P3 89.15(9) 2_655 3_676
P4 Sr P3 85.81(9) 3_676 3_676
P2 Sr P3 96.61(9) . 3_676
O11 Sr Bi1 116.8(3) 3_675 3_676
O5 Sr Bi1 123.9(2) 2_645 3_676
O4 Sr Bi1 121.8(3) 3_676 3_676
O7 Sr Bi1 42.3(2) 3_676 3_676
O1 Sr Bi1 55.2(2) . 3_676
O2 Sr Bi1 44.6(2) 2_655 3_676
O8 Sr Bi1 79.0(2) 2_655 3_676
P1 Sr Bi1 55.87(7) 2_655 3_676
P4 Sr Bi1 123.78(7) 3_676 3_676
P2 Sr Bi1 50.19(7) . 3_676
P3 Sr Bi1 58.40(7) 3_676 3_676
O8 P1 O11 113.4(7) . .
O8 P1 O2 111.0(6) . .
O11 P1 O2 110.6(6) . .
O8 P1 O13 109.3(6) . .
O11 P1 O13 103.9(6) . .
O2 P1 O13 108.3(6) . .
O8 P1 Sr 62.5(4) . 2_645
O11 P1 Sr 114.0(4) . 2_645
O2 P1 Sr 52.0(4) . 2_645
O13 P1 Sr 141.4(4) . 2_645
O8 P1 Cs2 154.7(5) . 2_655
O11 P1 Cs2 69.0(4) . 2_655
O2 P1 Cs2 90.1(4) . 2_655
O13 P1 Cs2 48.4(4) . 2_655
Sr P1 Cs2 141.46(13) 2_645 2_655
O8 P1 Cs1 74.4(4) . 2_655
O11 P1 Cs1 75.1(5) . 2_655
O2 P1 Cs1 168.3(4) . 2_655
O13 P1 Cs1 60.0(4) . 2_655
Sr P1 Cs1 136.10(12) 2_645 2_655
Cs2 P1 Cs1 82.44(8) 2_655 2_655
O1 P2 O15 114.2(6) . .
O1 P2 O3 111.3(6) . .
O15 P2 O3 108.0(6) . .
O1 P2 O10 110.5(6) . .
O15 P2 O10 101.9(6) . .
O3 P2 O10 110.5(5) . .
O1 P2 Sr 30.5(4) . .
O15 P2 Sr 142.4(4) . .
O3 P2 Sr 101.4(4) . .
O10 P2 Sr 88.9(4) . .
O1 P2 Cs2 59.5(4) . 4_575
O15 P2 Cs2 84.7(4) . 4_575
O3 P2 Cs2 167.0(4) . 4_575
O10 P2 Cs2 67.8(4) . 4_575
Sr P2 Cs2 66.00(7) . 4_575
O1 P2 Cs2 141.4(4) . 2_655
O15 P2 Cs2 58.2(4) . 2_655
O3 P2 Cs2 106.6(4) . 2_655
O10 P2 Cs2 46.9(4) . 2_655
Sr P2 Cs2 133.59(11) . 2_655
Cs2 P2 Cs2 81.87(9) 4_575 2_655
O1 P2 Cs2 143.6(4) . 3_676
O15 P2 Cs2 81.1(4) . 3_676
O3 P2 Cs2 34.0(4) . 3_676
O10 P2 Cs2 97.1(4) . 3_676
Sr P2 Cs2 133.79(11) . 3_676
Cs2 P2 Cs2 156.67(11) 4_575 3_676
Cs2 P2 Cs2 74.93(7) 2_655 3_676
O1 P2 Cs2 36.9(4) . .
O15 P2 Cs2 84.8(4) . .
O3 P2 Cs2 102.5(4) . .
O10 P2 Cs2 142.0(4) . .
Sr P2 Cs2 66.08(6) . .
Cs2 P2 Cs2 75.74(8) 4_575 .
Cs2 P2 Cs2 138.25(10) 2_655 .
Cs2 P2 Cs2 120.90(10) 3_676 .
O5 P3 O14 114.9(6) . .
O5 P3 O7 114.4(6) . .
O14 P3 O7 111.0(6) . .
O5 P3 O13 103.8(6) . .
O14 P3 O13 105.4(6) . .
O7 P3 O13 106.2(5) . .
O5 P3 Cs1 87.9(4) . 2_655
O14 P3 Cs1 53.2(4) . 2_655
O7 P3 Cs1 157.5(4) . 2_655
O13 P3 Cs1 68.6(4) . 2_655
O5 P3 Sr 110.9(4) . 3_676
O14 P3 Sr 90.8(4) . 3_676
O7 P3 Sr 26.9(4) . 3_676
O13 P3 Sr 130.7(4) . 3_676
Cs1 P3 Sr 143.92(11) 2_655 3_676
O5 P3 Cs1 73.2(4) . 3_676
O14 P3 Cs1 53.8(4) . 3_676
O7 P3 Cs1 101.4(4) . 3_676
O13 P3 Cs1 150.5(4) . 3_676
Cs1 P3 Cs1 81.92(8) 2_655 3_676
Sr P3 Cs1 75.02(8) 3_676 3_676
O5 P3 Cs2 49.1(4) . 3_676
O14 P3 Cs2 138.0(4) . 3_676
O7 P3 Cs2 65.3(4) . 3_676
O13 P3 Cs2 115.9(4) . 3_676
Cs1 P3 Cs2 137.05(11) 2_655 3_676
Sr P3 Cs2 68.43(7) 3_676 3_676
Cs1 P3 Cs2 84.95(9) 3_676 3_676
O5 P3 Cs2 62.6(4) . 2_655
O14 P3 Cs2 137.1(4) . 2_655
O7 P3 Cs2 107.6(4) . 2_655
O13 P3 Cs2 44.5(4) . 2_655
Cs1 P3 Cs2 84.32(9) 2_655 2_655
Sr P3 Cs2 131.48(10) 3_676 2_655
Cs1 P3 Cs2 134.02(10) 3_676 2_655
Cs2 P3 Cs2 76.04(8) 3_676 2_655
O4 P4 O6 111.9(6) . .
O4 P4 O12 111.2(6) . .
O6 P4 O12 104.7(6) . .
O4 P4 O9 107.8(6) . .
O6 P4 O9 111.7(5) . .
O12 P4 O9 109.6(6) . .
O4 P4 Bi2 70.1(5) . .
O6 P4 Bi2 124.3(4) . .
O12 P4 Bi2 127.2(4) . .
O9 P4 Bi2 37.9(4) . .
O4 P4 Cs1 74.6(5) . 2_656
O6 P4 Cs1 64.5(4) . 2_656
O12 P4 Cs1 71.8(4) . 2_656
O9 P4 Cs1 176.1(4) . 2_656
Bi2 P4 Cs1 144.08(12) . 2_656
O4 P4 Sr 26.7(4) . 3_676
O6 P4 Sr 87.6(4) . 3_676
O12 P4 Sr 131.1(4) . 3_676
O9 P4 Sr 109.0(4) . 3_676
Bi2 P4 Sr 73.96(8) . 3_676
Cs1 P4 Sr 71.70(7) 2_656 3_676
O4 P4 Cs1 150.2(5) . 4_676
O6 P4 Cs1 48.5(4) . 4_676
O12 P4 Cs1 63.9(4) . 4_676
O9 P4 Cs1 101.1(4) . 4_676
Bi2 P4 Cs1 137.84(11) . 4_676
Cs1 P4 Cs1 76.21(9) 2_656 4_676
Sr P4 Cs1 133.94(11) 3_676 4_676
O4 P4 Cs1 45.9(4) . 3_676
O6 P4 Cs1 143.7(4) . 3_676
O12 P4 Cs1 70.3(4) . 3_676
O9 P4 Cs1 103.5(4) . 3_676
Bi2 P4 Cs1 79.57(9) . 3_676
Cs1 P4 Cs1 80.39(8) 2_656 3_676
Sr P4 Cs1 72.43(7) 3_676 3_676
Cs1 P4 Cs1 133.03(10) 4_676 3_676
P2 O1 Sr 131.8(5) . .
P2 O1 Cs2 125.7(5) . .
Sr O1 Cs2 100.0(3) . .
P2 O1 Cs2 96.6(5) . 4_575
Sr O1 Cs2 88.5(3) . 4_575
Cs2 O1 Cs2 100.4(3) . 4_575
P1 O2 Bi1 121.1(6) . .
P1 O2 Sr 101.6(5) . 2_645
Bi1 O2 Sr 104.6(4) . 2_645
P2 O3 Bi1 120.8(6) . 3_676
P2 O3 Cs2 128.9(6) . 3_676
Bi1 O3 Cs2 110.0(4) 3_676 3_676
P4 O4 Sr 137.5(6) . 3_676
P4 O4 Cs1 114.5(5) . 3_676
Sr O4 Cs1 107.5(4) 3_676 3_676
P4 O4 Cs1 81.1(5) . 2_656
Sr O4 Cs1 89.8(3) 3_676 2_656
Cs1 O4 Cs1 95.1(3) 3_676 2_656
P3 O5 Sr 156.8(6) . 2_655
P3 O5 Cs2 109.8(5) . 3_676
Sr O5 Cs2 92.5(3) 2_655 3_676
P3 O5 Cs2 95.5(5) . 2_655
Sr O5 Cs2 89.6(3) 2_655 2_655
Cs2 O5 Cs2 92.9(2) 3_676 2_655
P3 O5 Cs1 83.7(4) . 3_676
Sr O5 Cs1 86.3(3) 2_655 3_676
Cs2 O5 Cs1 99.6(3) 3_676 3_676
Cs2 O5 Cs1 166.9(3) 2_655 3_676
P4 O6 Bi2 133.2(6) . 4_576
P4 O6 Cs1 109.6(5) . 4_676
Bi2 O6 Cs1 101.5(3) 4_576 4_676
P4 O6 Cs1 89.9(4) . 2_656
Bi2 O6 Cs1 122.5(4) 4_576 2_656
Cs1 O6 Cs1 93.8(3) 4_676 2_656
P3 O7 Sr 136.8(6) . 3_676
P3 O7 Bi1 123.2(6) . .
Sr O7 Bi1 99.5(3) 3_676 .
P3 O7 Cs2 91.4(5) . 3_676
Sr O7 Cs2 89.4(3) 3_676 3_676
Bi1 O7 Cs2 96.5(3) . 3_676
P1 O8 Bi2 128.6(6) . .
P1 O8 Sr 91.1(5) . 2_645
Bi2 O8 Sr 104.8(4) . 2_645
P4 O9 Bi2 116.1(5) . .
P4 O9 Cs1 138.8(6) . 1_655
Bi2 O9 Cs1 105.0(4) . 1_655
P2 O10 Bi1 132.0(6) . 2_655
P2 O10 Cs2 111.1(5) . 2_655
Bi1 O10 Cs2 108.1(4) 2_655 2_655
P2 O10 Cs2 87.6(4) . 4_575
Bi1 O10 Cs2 111.7(4) 2_655 4_575
Cs2 O10 Cs2 100.1(3) 2_655 4_575
P1 O11 Sr 161.6(7) . 3_675
P1 O11 Cs2 88.2(5) . 2_655
Sr O11 Cs2 82.0(3) 3_675 2_655
P4 O12 Bi2 133.4(6) . 3_776
P4 O12 Cs1 82.5(4) . 2_656
Bi2 O12 Cs1 141.4(4) 3_776 2_656
P4 O12 Cs1 92.5(4) . 4_676
Bi2 O12 Cs1 104.5(4) 3_776 4_676
Cs1 O12 Cs1 83.6(2) 2_656 4_676
P4 O12 Cs1 87.1(4) . 3_676
Bi2 O12 Cs1 83.3(3) 3_776 3_676
Cs1 O12 Cs1 85.7(2) 2_656 3_676
Cs1 O12 Cs1 169.2(3) 4_676 3_676
P1 O13 P3 136.1(7) . .
P1 O13 Cs2 108.3(5) . 2_655
P3 O13 Cs2 113.5(5) . 2_655
P1 O13 Cs1 96.5(4) . 2_655
P3 O13 Cs1 85.8(4) . 2_655
Cs2 O13 Cs1 104.8(3) 2_655 2_655
P3 O14 Bi2 118.2(6) . .
P3 O14 Cs1 103.6(5) . 2_655
Bi2 O14 Cs1 110.2(4) . 2_655
P3 O14 Cs1 103.1(5) . 3_676
Bi2 O14 Cs1 115.3(4) . 3_676
Cs1 O14 Cs1 105.0(3) 2_655 3_676
P2 O15 Bi1 136.4(7) . .
P2 O15 Cs2 98.9(5) . 2_655
Bi1 O15 Cs2 120.5(4) . 2_655

loop_
_geom_bond_atom_site_label_1
_geom_bond_atom_site_label_2
_geom_bond_distance
_geom_bond_site_symmetry_2
Bi1 O10 2.153(10) 2_645
Bi1 O15 2.154(11) .
Bi1 O3 2.188(12) 3_676
Bi1 O2 2.629(11) .
Bi1 O7 2.698(10) .
Bi1 Sr 3.955(2) 3_676
Bi1 Sr 4.207(2) 2_645
Bi1 Cs2 4.214(2) .
Bi1 Cs2 4.676(3) 3_676
Bi1 Cs2 4.695(3) 3_666
Bi2 O12 2.096(10) 3_776
Bi2 O9 2.180(11) .
Bi2 O6 2.209(9) 4_575
Bi2 O14 2.381(10) .
Bi2 O8 2.655(12) .
Bi2 P4 3.186(4) .
Bi2 Cs1 4.124(2) 1_655
Bi2 Sr 4.158(2) 3_676
Bi2 Cs1 4.484(2) 2_655
Bi2 Cs1 4.665(3) 3_676
Cs1 O9 2.981(10) 1_455
Cs1 O14 3.066(11) 2_645
Cs1 O6 3.069(10) 4_475
Cs1 O14 3.121(10) 3_676
Cs1 O4 3.185(11) 3_676
Cs1 O6 3.205(9) 2_646
Cs1 O12 3.404(10) 2_646
Cs1 O4 3.466(11) 2_646
Cs1 O12 3.472(10) 4_475
Cs1 O13 3.476(10) 2_645
Cs1 P4 3.552(4) 2_646
Cs1 O5 3.626(10) 3_676
Cs2 O3 2.930(10) 3_676
Cs2 O10 3.016(10) 2_645
Cs2 O13 3.029(10) 2_645
Cs2 O1 3.053(10) .
Cs2 O5 3.116(10) 3_676
Cs2 O1 3.231(10) 4_576
Cs2 O15 3.313(11) 2_645
Cs2 O10 3.452(10) 4_576
Cs2 O7 3.525(10) 3_676
Cs2 O5 3.533(10) 2_645
Cs2 O11 3.591(11) 2_645
Cs2 P2 3.724(4) 4_576
Sr O11 2.442(11) 3_675
Sr O5 2.457(10) 2_645
Sr O4 2.461(11) 3_676
Sr O7 2.480(11) 3_676
Sr O1 2.528(10) .
Sr O2 2.687(11) 2_655
Sr O8 2.960(11) 2_655
Sr P1 3.338(4) 2_655
Sr P4 3.694(4) 3_676
Sr P2 3.714(4) .
Sr P3 3.746(4) 3_676
Sr Bi1 3.955(2) 3_676
P1 O8 1.484(12) .
P1 O11 1.487(11) .
P1 O2 1.512(11) .
P1 O13 1.599(10) .
P1 Sr 3.338(4) 2_645
P1 Cs2 3.844(4) 2_655
P1 Cs1 3.987(4) 2_655
P2 O1 1.516(10) .
P2 O15 1.523(10) .
P2 O3 1.543(12) .
P2 O10 1.548(11) .
P2 Cs2 3.724(4) 4_575
P2 Cs2 3.854(4) 2_655
P2 Cs2 4.079(4) 3_676
P3 O5 1.483(11) .
P3 O14 1.513(10) .
P3 O7 1.530(11) .
P3 O13 1.616(10) .
P3 Cs1 3.724(4) 2_655
P3 Sr 3.746(4) 3_676
P3 Cs1 3.765(4) 3_676
P3 Cs2 3.878(4) 3_676
P3 Cs2 3.961(4) 2_655
P4 O4 1.483(11) .
P4 O6 1.534(10) .
P4 O12 1.551(10) .
P4 O9 1.555(11) .
P4 Cs1 3.552(4) 2_656
P4 Sr 3.694(4) 3_676
P4 Cs1 3.864(4) 4_676
P4 Cs1 4.033(4) 3_676
O1 Cs2 3.231(10) 4_575
O2 Sr 2.687(11) 2_645
O3 Bi1 2.188(12) 3_676
O3 Cs2 2.930(10) 3_676
O4 Sr 2.461(11) 3_676
O4 Cs1 3.185(11) 3_676
O4 Cs1 3.466(11) 2_656
O5 Sr 2.457(10) 2_655
O5 Cs2 3.116(10) 3_676
O5 Cs2 3.533(10) 2_655
O5 Cs1 3.626(10) 3_676
O6 Bi2 2.209(9) 4_576
O6 Cs1 3.069(10) 4_676
O6 Cs1 3.205(9) 2_656
O7 Sr 2.480(11) 3_676
O7 Cs2 3.525(10) 3_676
O8 Sr 2.960(11) 2_645
O9 Cs1 2.981(10) 1_655
O10 Bi1 2.153(10) 2_655
O10 Cs2 3.016(10) 2_655
O10 Cs2 3.452(10) 4_575
O11 Sr 2.442(11) 3_675
O11 Cs2 3.591(11) 2_655
O12 Bi2 2.096(10) 3_776
O12 Cs1 3.404(10) 2_656
O12 Cs1 3.472(10) 4_676
O12 Cs1 3.802(10) 3_676
O13 Cs2 3.029(10) 2_655
O13 Cs1 3.476(10) 2_655
O14 Cs1 3.066(11) 2_655
O14 Cs1 3.121(10) 3_676
O15 Cs2 3.313(11) 2_655
